data_4328102
loop_
_publ_author_name
'Stephen A. DiFranco'
'Nicholas A. Maciulis'
'Richard J. Staples'
'Rami J. Batrice'
'Aaron L. Odom'

_publ_section_title
;
 Evaluation of Donor and Steric Properties of Anionic Ligands on High
 Valent Transition Metals
;
_journal_name_full 'Inorganic Chemistry'
_journal_page_first 1187
_journal_page_last 1200
_journal_paper_doi 10.1021/ic202524r
_journal_volume 51
_journal_year 2012
_chemical_absolute_configuration ad
_chemical_formula_moiety 'C12 H28 Cr F N3'
_chemical_formula_sum 'C12 H28 Cr F N3'
_chemical_formula_weight 285.37
_chemical_name_common NCr(NiPr2)2F
_chemical_properties_physical 'air-sensitive, moisture-sensitive, oxygen-sensitive'
_space_group_IT_number 14
_symmetry_cell_setting monoclinic
_symmetry_Int_Tables_number 14
_symmetry_space_group_name_Hall '-P 2yn'
_symmetry_space_group_name_H-M 'P 1 21/n 1'
_atom_sites_solution_hydrogens geom
_atom_sites_solution_primary direct
_atom_sites_solution_secondary difmap
_audit_creation_method SHELXL-97
_cell_angle_alpha 90.00
_cell_angle_beta 90.6210(10)
_cell_angle_gamma 90.00
_cell_formula_units_Z 4
_cell_length_a 7.1868(7)
_cell_length_b 8.1820(8)
_cell_length_c 26.653(3)
_cell_measurement_reflns_used 6739
_cell_measurement_temperature 173(2)
_cell_measurement_theta_max 25.38
_cell_measurement_theta_min 2.60
_cell_volume 1567.2(3)
_computing_cell_refinement 'APEX2 (BRUKER, V2008.5-0, 2006)'
_computing_data_collection 'COSMO (BRUKER, V1.58, 2006)'
_computing_data_reduction 'SAINT (BRUKER, V7.34A, 2006)'
_computing_molecular_graphics 'SHELXTL (Sheldrick, Acta Cryst. A64 2008, 112-122)'
_computing_publication_material 'SHELXTL (Sheldrick, Acta Cryst. A64 2008, 112-122)'
_computing_structure_refinement 'SHELXL (Sheldrick, Acta Cryst. A64 2008, 112-122)'
_computing_structure_solution 'SHELXS (Sheldrick, Acta Cryst. A64 2008, 112-122)'
_diffrn_ambient_temperature 173(2)
_diffrn_detector_area_resol_mean 836.6
_diffrn_measured_fraction_theta_full 0.999
_diffrn_measured_fraction_theta_max 0.999
_diffrn_measurement_device_type 'Bruker APEX-II CCD'
_diffrn_measurement_method '\w,and/f 0.5 deg'
_diffrn_radiation_monochromator graphite
_diffrn_radiation_probe x-ray
_diffrn_radiation_type MoK\a
_diffrn_radiation_wavelength 0.71073
_diffrn_reflns_av_R_equivalents 0.0250
_diffrn_reflns_av_sigmaI/netI 0.0224
_diffrn_reflns_limit_h_max 8
_diffrn_reflns_limit_h_min -8
_diffrn_reflns_limit_k_max 9
_diffrn_reflns_limit_k_min -9
_diffrn_reflns_limit_l_max 32
_diffrn_reflns_limit_l_min -31
_diffrn_reflns_number 11079
_diffrn_reflns_theta_full 25.39
_diffrn_reflns_theta_max 25.39
_diffrn_reflns_theta_min 2.60
_diffrn_source 'fine-focus sealed tube'
_diffrn_source_type 'sealed tube'
_exptl_absorpt_coefficient_mu 0.726
_exptl_absorpt_correction_T_max 0.9309
_exptl_absorpt_correction_T_min 0.5799
_exptl_absorpt_correction_type multi-scan
_exptl_absorpt_process_details SADABS
_exptl_crystal_colour orange
_exptl_crystal_density_diffrn 1.209
_exptl_crystal_description Needle
_exptl_crystal_F_000 616
_exptl_crystal_recrystallization_method 'Cold Chloroform'
_exptl_crystal_size_max 0.84
_exptl_crystal_size_mid 0.11
_exptl_crystal_size_min 0.10
_refine_diff_density_max 0.305
_refine_diff_density_min -0.261
_refine_diff_density_rms 0.048
_refine_ls_extinction_method none
_refine_ls_goodness_of_fit_ref 1.072
_refine_ls_hydrogen_treatment constr
_refine_ls_matrix_type full
_refine_ls_number_parameters 162
_refine_ls_number_reflns 2882
_refine_ls_number_restraints 0
_refine_ls_restrained_S_all 1.072
_refine_ls_R_factor_all 0.0344
_refine_ls_R_factor_gt 0.0287
_refine_ls_shift/su_max 0.001
_refine_ls_shift/su_mean 0.000
_refine_ls_structure_factor_coef Fsqd
_refine_ls_weighting_details 'calc w=1/[\s^2^(Fo^2^)+(0.0376P)^2^+0.6804P] where P=(Fo^2^+2Fc^2^)/3'
_refine_ls_weighting_scheme calc
_refine_ls_wR_factor_gt 0.0753
_refine_ls_wR_factor_ref 0.0786
_reflns_number_gt 2505
_reflns_number_total 2882
_reflns_threshold_expression >2sigma(I)
_cod_data_source_file ic202524r_si_003_28.cif
_cod_data_source_block sd2may2011_0m
_cod_original_sg_symbol_H-M 'P 21/n'
_cod_database_code 4328102
_contact_crystallographer_name 'Richard Staples'
_contact_crystallographer_email xraystaples@chemistry.msu.com

loop_
_symmetry_equiv_pos_as_xyz
'x, y, z'
'-x+1/2, y+1/2, -z+1/2'
'-x, -y, -z'
'x-1/2, -y-1/2, z-1/2'

loop_
_atom_site_label
_atom_site_type_symbol
_atom_site_fract_x
_atom_site_fract_y
_atom_site_fract_z
_atom_site_U_iso_or_equiv
_atom_site_adp_type
_atom_site_occupancy
_atom_site_symmetry_multiplicity
_atom_site_calc_flag
_atom_site_refinement_flags
Cr1 Cr 0.20022(4) 0.16460(3) 0.143568(10) 0.02045(10) Uani 1 1 d .
F1 F 0.01301(14) 0.18491(14) 0.18832(4) 0.0312(3) Uani 1 1 d .
N2 N 0.4172(2) 0.15981(17) 0.17862(5) 0.0212(3) Uani 1 1 d .
N1 N 0.1923(2) -0.00088(19) 0.11592(6) 0.0283(4) Uani 1 1 d .
N3 N 0.1776(2) 0.31439(17) 0.09343(5) 0.0242(3) Uani 1 1 d .
C221 C 0.4511(3) 0.2310(3) 0.26822(7) 0.0330(5) Uani 1 1 d .
H22A H 0.3416 0.1636 0.2751 0.050 Uiso 1 1 calc R
H22B H 0.4560 0.3227 0.2919 0.050 Uiso 1 1 calc R
H22C H 0.5638 0.1646 0.2720 0.050 Uiso 1 1 calc R
C312 C 0.3095(3) 0.1936(3) 0.01595(8) 0.0428(6) Uani 1 1 d .
H31A H 0.4269 0.2483 0.0245 0.064 Uiso 1 1 calc R
H31B H 0.2941 0.1902 -0.0206 0.064 Uiso 1 1 calc R
H31C H 0.3114 0.0819 0.0292 0.064 Uiso 1 1 calc R
C322 C 0.3545(3) 0.5751(3) 0.08066(8) 0.0433(6) Uani 1 1 d .
H32A H 0.4701 0.5131 0.0852 0.065 Uiso 1 1 calc R
H32B H 0.3706 0.6853 0.0944 0.065 Uiso 1 1 calc R
H32C H 0.3238 0.5823 0.0448 0.065 Uiso 1 1 calc R
C212 C 0.6538(3) 0.0398(3) 0.12333(8) 0.0401(5) Uani 1 1 d .
H21A H 0.5618 -0.0097 0.1006 0.060 Uiso 1 1 calc R
H21B H 0.7681 -0.0255 0.1232 0.060 Uiso 1 1 calc R
H21C H 0.6815 0.1512 0.1121 0.060 Uiso 1 1 calc R
C22 C 0.4383(3) 0.2966(2) 0.21465(7) 0.0245(4) Uani 1 1 d .
H22 H 0.3220 0.3634 0.2123 0.029 Uiso 1 1 calc R
C21 C 0.5762(2) 0.0451(2) 0.17620(7) 0.0251(4) Uani 1 1 d .
H21 H 0.6764 0.0870 0.1991 0.030 Uiso 1 1 calc R
C311 C -0.0371(3) 0.2039(3) 0.02869(7) 0.0356(5) Uani 1 1 d .
H31D H -0.0382 0.0967 0.0451 0.053 Uiso 1 1 calc R
H31E H -0.0554 0.1899 -0.0075 0.053 Uiso 1 1 calc R
H31F H -0.1377 0.2714 0.0421 0.053 Uiso 1 1 calc R
C31 C 0.1488(3) 0.2871(2) 0.03872(7) 0.0292(4) Uani 1 1 d .
H31 H 0.1441 0.3969 0.0222 0.035 Uiso 1 1 calc R
C32 C 0.1972(3) 0.4887(2) 0.10796(7) 0.0310(4) Uani 1 1 d .
H32 H 0.2303 0.4905 0.1445 0.037 Uiso 1 1 calc R
C321 C 0.0114(3) 0.5768(3) 0.10229(8) 0.0405(5) Uani 1 1 d .
H32D H -0.0288 0.5742 0.0671 0.061 Uiso 1 1 calc R
H32E H 0.0253 0.6906 0.1132 0.061 Uiso 1 1 calc R
H32F H -0.0819 0.5224 0.1230 0.061 Uiso 1 1 calc R
C211 C 0.5209(3) -0.1239(2) 0.19428(8) 0.0355(5) Uani 1 1 d .
H21D H 0.4820 -0.1176 0.2293 0.053 Uiso 1 1 calc R
H21E H 0.6274 -0.1981 0.1916 0.053 Uiso 1 1 calc R
H21F H 0.4176 -0.1650 0.1736 0.053 Uiso 1 1 calc R
C222 C 0.6001(3) 0.4100(2) 0.20238(8) 0.0348(5) Uani 1 1 d .
H22D H 0.7170 0.3485 0.2040 0.052 Uiso 1 1 calc R
H22E H 0.6046 0.4997 0.2267 0.052 Uiso 1 1 calc R
H22F H 0.5826 0.4546 0.1685 0.052 Uiso 1 1 calc R

loop_
_atom_site_aniso_label
_atom_site_aniso_U_11
_atom_site_aniso_U_22
_atom_site_aniso_U_33
_atom_site_aniso_U_23
_atom_site_aniso_U_13
_atom_site_aniso_U_12
Cr1 0.02184(16) 0.01939(17) 0.02005(16) 0.00152(11) -0.00245(11) -0.00179(11)
F1 0.0230(5) 0.0427(7) 0.0281(6) 0.0007(5) 0.0031(4) -0.0010(5)
N2 0.0229(7) 0.0207(8) 0.0201(7) 0.0003(6) -0.0004(6) -0.0015(6)
N1 0.0317(9) 0.0229(8) 0.0302(9) 0.0011(7) -0.0049(7) -0.0030(7)
N3 0.0324(8) 0.0205(8) 0.0197(8) -0.0006(6) -0.0032(6) -0.0021(6)
C221 0.0375(11) 0.0382(12) 0.0233(10) -0.0017(9) -0.0022(8) 0.0054(9)
C312 0.0508(14) 0.0526(14) 0.0252(11) -0.0065(10) 0.0066(9) -0.0046(11)
C322 0.0587(14) 0.0325(12) 0.0386(12) 0.0025(10) -0.0070(10) -0.0165(10)
C212 0.0328(11) 0.0500(13) 0.0377(12) -0.0019(10) 0.0094(9) 0.0068(10)
C22 0.0273(10) 0.0217(9) 0.0245(10) -0.0031(7) -0.0050(7) 0.0010(7)
C21 0.0217(9) 0.0246(9) 0.0289(10) -0.0020(8) -0.0017(7) 0.0013(7)
C311 0.0450(12) 0.0366(11) 0.0252(10) 0.0024(9) -0.0092(9) -0.0081(9)
C31 0.0430(11) 0.0276(10) 0.0169(9) 0.0005(8) -0.0022(8) -0.0053(8)
C32 0.0504(12) 0.0208(10) 0.0217(10) -0.0002(8) -0.0066(8) -0.0022(9)
C321 0.0598(14) 0.0297(12) 0.0320(11) 0.0013(9) -0.0030(10) 0.0109(10)
C211 0.0338(11) 0.0255(10) 0.0471(13) 0.0041(9) -0.0065(9) 0.0038(8)
C222 0.0386(11) 0.0261(10) 0.0396(12) -0.0018(9) -0.0089(9) -0.0088(9)

loop_
_atom_type_symbol
_atom_type_description
_atom_type_scat_dispersion_real
_atom_type_scat_dispersion_imag
_atom_type_scat_source
C C 0.0033 0.0016 'International Tables Vol C Tables 4.2.6.8 and 6.1.1.4'
H H 0.0000 0.0000 'International Tables Vol C Tables 4.2.6.8 and 6.1.1.4'
N N 0.0061 0.0033 'International Tables Vol C Tables 4.2.6.8 and 6.1.1.4'
F F 0.0171 0.0103 'International Tables Vol C Tables 4.2.6.8 and 6.1.1.4'
Cr Cr 0.3209 0.6236 'International Tables Vol C Tables 4.2.6.8 and 6.1.1.4'

loop_
_geom_angle_atom_site_label_1
_geom_angle_atom_site_label_2
_geom_angle_atom_site_label_3
_geom_angle
N1 Cr1 N2 104.77(7)
N1 Cr1 F1 111.74(7)
N2 Cr1 F1 107.66(6)
N1 Cr1 N3 103.76(7)
N2 Cr1 N3 117.62(7)
F1 Cr1 N3 111.10(6)
C21 N2 C22 115.66(14)
C21 N2 Cr1 130.73(12)
C22 N2 Cr1 113.60(11)
C32 N3 C31 114.31(14)
C32 N3 Cr1 116.63(11)
C31 N3 Cr1 129.02(12)
C22 C221 H22A 109.5
C22 C221 H22B 109.5
H22A C221 H22B 109.5
C22 C221 H22C 109.5
H22A C221 H22C 109.5
H22B C221 H22C 109.5
C31 C312 H31A 109.5
C31 C312 H31B 109.5
H31A C312 H31B 109.5
C31 C312 H31C 109.5
H31A C312 H31C 109.5
H31B C312 H31C 109.5
C32 C322 H32A 109.5
C32 C322 H32B 109.5
H32A C322 H32B 109.5
C32 C322 H32C 109.5
H32A C322 H32C 109.5
H32B C322 H32C 109.5
C21 C212 H21A 109.5
C21 C212 H21B 109.5
H21A C212 H21B 109.5
C21 C212 H21C 109.5
H21A C212 H21C 109.5
H21B C212 H21C 109.5
N2 C22 C222 113.19(15)
N2 C22 C221 110.21(15)
C222 C22 C221 112.09(15)
N2 C22 H22 107.0
C222 C22 H22 107.0
C221 C22 H22 107.0
N2 C21 C211 111.00(15)
N2 C21 C212 110.44(15)
C211 C21 C212 111.57(17)
N2 C21 H21 107.9
C211 C21 H21 107.9
C212 C21 H21 107.9
C31 C311 H31D 109.5
C31 C311 H31E 109.5
H31D C311 H31E 109.5
C31 C311 H31F 109.5
H31D C311 H31F 109.5
H31E C311 H31F 109.5
N3 C31 C312 111.68(16)
N3 C31 C311 110.60(15)
C312 C31 C311 112.01(17)
N3 C31 H31 107.4
C312 C31 H31 107.4
C311 C31 H31 107.4
N3 C32 C321 110.37(16)
N3 C32 C322 112.94(17)
C321 C32 C322 112.77(17)
N3 C32 H32 106.8
C321 C32 H32 106.8
C322 C32 H32 106.8
C32 C321 H32D 109.5
C32 C321 H32E 109.5
H32D C321 H32E 109.5
C32 C321 H32F 109.5
H32D C321 H32F 109.5
H32E C321 H32F 109.5
C21 C211 H21D 109.5
C21 C211 H21E 109.5
H21D C211 H21E 109.5
C21 C211 H21F 109.5
H21D C211 H21F 109.5
H21E C211 H21F 109.5
C22 C222 H22D 109.5
C22 C222 H22E 109.5
H22D C222 H22E 109.5
C22 C222 H22F 109.5
H22D C222 H22F 109.5
H22E C222 H22F 109.5

loop_
_geom_bond_atom_site_label_1
_geom_bond_atom_site_label_2
_geom_bond_distance
Cr1 N1 1.5423(16)
Cr1 N2 1.8092(15)
Cr1 F1 1.8152(11)
Cr1 N3 1.8192(15)
N2 C21 1.481(2)
N2 C22 1.481(2)
N3 C32 1.484(2)
N3 C31 1.487(2)
C221 C22 1.527(3)
C221 H22A 0.9800
C221 H22B 0.9800
C221 H22C 0.9800
C312 C31 1.518(3)
C312 H31A 0.9800
C312 H31B 0.9800
C312 H31C 0.9800
C322 C32 1.525(3)
C322 H32A 0.9800
C322 H32B 0.9800
C322 H32C 0.9800
C212 C21 1.522(3)
C212 H21A 0.9800
C212 H21B 0.9800
C212 H21C 0.9800
C22 C222 1.526(3)
C22 H22 1.0000
C21 C211 1.519(3)
C21 H21 1.0000
C311 C31 1.521(3)
C311 H31D 0.9800
C311 H31E 0.9800
C311 H31F 0.9800
C31 H31 1.0000
C32 C321 1.524(3)
C32 H32 1.0000
C321 H32D 0.9800
C321 H32E 0.9800
C321 H32F 0.9800
C211 H21D 0.9800
C211 H21E 0.9800
C211 H21F 0.9800
C222 H22D 0.9800
C222 H22E 0.9800
C222 H22F 0.9800

loop_
_geom_torsion_atom_site_label_1
_geom_torsion_atom_site_label_2
_geom_torsion_atom_site_label_3
_geom_torsion_atom_site_label_4
_geom_torsion
N1 Cr1 N2 C21 11.18(17)
F1 Cr1 N2 C21 130.25(14)
N3 Cr1 N2 C21 -103.38(15)
N1 Cr1 N2 C22 -170.47(12)
F1 Cr1 N2 C22 -51.39(12)
N3 Cr1 N2 C22 74.98(13)
N1 Cr1 N3 C32 -174.73(13)
N2 Cr1 N3 C32 -59.62(15)
F1 Cr1 N3 C32 65.06(14)
N1 Cr1 N3 C31 2.67(17)
N2 Cr1 N3 C31 117.78(15)
F1 Cr1 N3 C31 -117.55(15)
C21 N2 C22 C222 62.4(2)
Cr1 N2 C22 C222 -116.26(14)
C21 N2 C22 C221 -64.06(19)
Cr1 N2 C22 C221 117.32(14)
C22 N2 C21 C211 114.74(17)
Cr1 N2 C21 C211 -66.9(2)
C22 N2 C21 C212 -120.97(17)
Cr1 N2 C21 C212 57.4(2)
C32 N3 C31 C312 115.63(19)
Cr1 N3 C31 C312 -61.8(2)
C32 N3 C31 C311 -118.90(18)
Cr1 N3 C31 C311 63.7(2)
C31 N3 C32 C321 70.7(2)
Cr1 N3 C32 C321 -111.48(15)
C31 N3 C32 C322 -56.5(2)
Cr1 N3 C32 C322 121.27(15)

loop_
_cod_related_entry_id
_cod_related_entry_database
_cod_related_entry_code
1 ChemSpider 30661218
